data_4121288
loop_
_publ_author_name
'Carl A. Laskowski'
'Donald J. Bungum'
'Steven M. Baldwin'
'Sarah A. Del Ciello'
'Vlad M. Iluc'
'Gregory L. Hillhouse'

_publ_section_title
;
 Synthesis and Reactivity of Two-Coordinate Ni(I) Alkyl and Aryl Complexes
;
_journal_name_full 'Journal of the American Chemical Society'
_journal_page_first 18272
_journal_page_last 18275
_journal_paper_doi 10.1021/ja4095236
_journal_volume 135
_journal_year 2013
_chemical_formula_sum 'C37 H58 Br N2 Ni Si2'
_chemical_formula_weight 725.65
_chemical_name_systematic
; 
 ? 
;
_space_group_IT_number 14
_symmetry_cell_setting monoclinic
_symmetry_space_group_name_Hall '-P 2ybc'
_symmetry_space_group_name_H-M 'P 1 21/c 1'
_atom_sites_solution_hydrogens geom
_atom_sites_solution_primary direct
_atom_sites_solution_secondary difmap
_audit_creation_method SHELXL-97
_cell_angle_alpha 90.00
_cell_angle_beta 108.08(3)
_cell_angle_gamma 90.00
_cell_formula_units_Z 4
_cell_length_a 12.369(3)
_cell_length_b 16.924(3)
_cell_length_c 18.452(4)
_cell_measurement_temperature 153(2)
_cell_volume 3671.9(15)
_computing_cell_refinement 'Bruker XSCANS'
_computing_data_collection 'Bruker XSCANS'
_computing_data_reduction 'Bruker SHELXTL'
_computing_molecular_graphics 'Bruker SHELXTL'
_computing_publication_material 'Bruker SHELXTL'
_computing_structure_refinement 'SHELXL-97 (Sheldrick, 1997)'
_computing_structure_solution 'SHELXS-97 (Sheldrick, 1990)'
_diffrn_ambient_temperature 153(2)
_diffrn_measured_fraction_theta_full 0.964
_diffrn_measured_fraction_theta_max 0.964
_diffrn_measurement_device_type 'Bruker P4'
_diffrn_measurement_method '\w scans'
_diffrn_radiation_monochromator graphite
_diffrn_radiation_source 'fine-focus sealed tube'
_diffrn_radiation_type MoK\a
_diffrn_radiation_wavelength 0.71073
_diffrn_reflns_av_R_equivalents 0.1494
_diffrn_reflns_av_sigmaI/netI 0.2097
_diffrn_reflns_limit_h_max 10
_diffrn_reflns_limit_h_min -14
_diffrn_reflns_limit_k_max 20
_diffrn_reflns_limit_k_min -19
_diffrn_reflns_limit_l_max 22
_diffrn_reflns_limit_l_min -22
_diffrn_reflns_number 18060
_diffrn_reflns_theta_full 25.49
_diffrn_reflns_theta_max 25.49
_diffrn_reflns_theta_min 1.67
_exptl_absorpt_coefficient_mu 1.709
_exptl_absorpt_correction_T_max 0.7262
_exptl_absorpt_correction_T_min 0.5480
_exptl_absorpt_correction_type empirical
_exptl_absorpt_process_details SADABS
_exptl_crystal_colour blue
_exptl_crystal_density_diffrn 1.313
_exptl_crystal_description plate
_exptl_crystal_F_000 1540
_exptl_crystal_size_max 0.40
_exptl_crystal_size_mid 0.40
_exptl_crystal_size_min 0.20
_refine_diff_density_max 1.011
_refine_diff_density_min -0.619
_refine_diff_density_rms 0.121
_refine_ls_extinction_method none
_refine_ls_goodness_of_fit_ref 1.021
_refine_ls_hydrogen_treatment mixed
_refine_ls_matrix_type full
_refine_ls_number_parameters 402
_refine_ls_number_reflns 6586
_refine_ls_number_restraints 0
_refine_ls_restrained_S_all 1.021
_refine_ls_R_factor_all 0.1833
_refine_ls_R_factor_gt 0.1001
_refine_ls_shift/su_max 0.008
_refine_ls_shift/su_mean 0.001
_refine_ls_structure_factor_coef Fsqd
_refine_ls_weighting_details 'calc w=1/[\s^2^(Fo^2^)+(0.0266P)^2^+16.1054P] where P=(Fo^2^+2Fc^2^)/3'
_refine_ls_weighting_scheme calc
_refine_ls_wR_factor_gt 0.1731
_refine_ls_wR_factor_ref 0.2028
_reflns_number_gt 3570
_reflns_number_total 6586
_reflns_threshold_expression >2sigma(I)
_cod_data_source_file ja4095236_si_002_4.cif
_cod_data_source_block sad02
_cod_original_cell_volume 3671.8(13)
_cod_database_code 4121288

loop_
_symmetry_equiv_pos_as_xyz
'x, y, z'
'-x, y+1/2, -z+1/2'
'-x, -y, -z'
'x, -y-1/2, z-1/2'

loop_
_atom_site_label
_atom_site_type_symbol
_atom_site_fract_x
_atom_site_fract_y
_atom_site_fract_z
_atom_site_U_iso_or_equiv
_atom_site_adp_type
_atom_site_occupancy
_atom_site_symmetry_multiplicity
_atom_site_calc_flag
_atom_site_refinement_flags
Ni1 Ni 0.35618(10) 0.32794(7) 0.22960(6) 0.0246(3) Uani 1 1 d .
Br1 Br 0.40419(9) 0.22430(6) 0.17009(6) 0.0415(3) Uani 1 1 d .
Si1 Si 0.2345(2) 0.29777(15) 0.34810(14) 0.0280(7) Uani 1 1 d .
Si2 Si 0.1092(2) 0.29202(16) 0.16963(14) 0.0279(7) Uani 1 1 d .
N1 N 0.3600(6) 0.4988(4) 0.2502(4) 0.0214(17) Uani 1 1 d .
N2 N 0.5142(6) 0.4390(4) 0.3119(4) 0.0259(18) Uani 1 1 d .
C1 C 0.4052(8) 0.4267(5) 0.2648(5) 0.023(2) Uani 1 1 d .
C2 C 0.4385(8) 0.5563(5) 0.2853(5) 0.026(2) Uani 1 1 d .
H2 H 0.4270 0.6106 0.2835 0.032 Uiso 1 1 calc R
C3 C 0.5320(8) 0.5186(6) 0.3216(5) 0.027(2) Uani 1 1 d .
H3 H 0.6000 0.5423 0.3495 0.033 Uiso 1 1 calc R
C4 C 0.6294(8) 0.3371(5) 0.3945(5) 0.028(2) Uani 1 1 d .
C5 C 0.6013(7) 0.3810(5) 0.3263(5) 0.021(2) Uani 1 1 d .
C6 C 0.7434(8) 0.3151(6) 0.2885(6) 0.036(3) Uani 1 1 d .
H6 H 0.7816 0.3063 0.2531 0.043 Uiso 1 1 calc R
C7 C 0.7127(8) 0.2805(6) 0.4048(5) 0.034(2) Uani 1 1 d .
H7 H 0.7309 0.2486 0.4479 0.040 Uiso 1 1 calc R
C8 C 0.6419(7) 0.4247(5) 0.2074(5) 0.022(2) Uani 1 1 d .
H8 H 0.5729 0.4556 0.2023 0.027 Uiso 1 1 calc R
C9 C 0.7404(8) 0.4824(6) 0.2181(5) 0.037(3) Uani 1 1 d .
H9A H 0.7483 0.5140 0.2627 0.056 Uiso 1 1 calc R
H9B H 0.7254 0.5161 0.1743 0.056 Uiso 1 1 calc R
H9C H 0.8094 0.4535 0.2243 0.056 Uiso 1 1 calc R
C10 C 0.7687(8) 0.2707(6) 0.3525(6) 0.038(3) Uani 1 1 d .
H10 H 0.8256 0.2328 0.3611 0.046 Uiso 1 1 calc R
C11 C 0.6236(8) 0.3785(6) 0.1346(5) 0.039(3) Uani 1 1 d .
H11A H 0.6930 0.3525 0.1357 0.058 Uiso 1 1 calc R
H11B H 0.6009 0.4139 0.0919 0.058 Uiso 1 1 calc R
H11C H 0.5652 0.3397 0.1301 0.058 Uiso 1 1 calc R
C12 C 0.5714(8) 0.3523(5) 0.4530(5) 0.033(2) Uani 1 1 d .
H12 H 0.4907 0.3614 0.4257 0.039 Uiso 1 1 calc R
C13 C 0.6171(9) 0.4268(5) 0.4984(5) 0.037(3) Uani 1 1 d .
H13A H 0.6966 0.4203 0.5250 0.056 Uiso 1 1 calc R
H13B H 0.5768 0.4361 0.5344 0.056 Uiso 1 1 calc R
H13C H 0.6066 0.4710 0.4643 0.056 Uiso 1 1 calc R
C14 C 0.5780(8) 0.2857(6) 0.5077(5) 0.037(3) Uani 1 1 d .
H14A H 0.5490 0.2383 0.4798 0.055 Uiso 1 1 calc R
H14B H 0.5334 0.2984 0.5404 0.055 Uiso 1 1 calc R
H14C H 0.6557 0.2777 0.5379 0.055 Uiso 1 1 calc R
C15 C 0.6617(8) 0.3732(5) 0.2752(5) 0.025(2) Uani 1 1 d .
C16 C 0.2542(8) 0.5184(5) 0.1935(5) 0.027(2) Uani 1 1 d .
C17 C 0.2476(8) 0.5170(5) 0.1168(5) 0.024(2) Uani 1 1 d .
C18 C 0.3466(8) 0.4975(5) 0.0917(5) 0.030(2) Uani 1 1 d .
H18 H 0.3927 0.4596 0.1286 0.037 Uiso 1 1 calc R
C19 C 0.1730(8) 0.5514(5) 0.3007(5) 0.027(2) Uani 1 1 d .
H19 H 0.2431 0.5253 0.3312 0.032 Uiso 1 1 calc R
C20 C 0.1649(7) 0.5428(5) 0.2181(5) 0.026(2) Uani 1 1 d .
C21 C 0.0745(7) 0.5129(5) 0.3198(5) 0.027(2) Uani 1 1 d .
H21A H 0.0052 0.5399 0.2934 0.041 Uiso 1 1 calc R
H21B H 0.0872 0.5158 0.3737 0.041 Uiso 1 1 calc R
H21C H 0.0687 0.4585 0.3042 0.041 Uiso 1 1 calc R
C22 C 0.0577(9) 0.5642(5) 0.0887(5) 0.034(3) Uani 1 1 d .
H22 H -0.0105 0.5785 0.0525 0.041 Uiso 1 1 calc R
C23 C 0.1822(8) 0.6390(5) 0.3221(5) 0.031(2) Uani 1 1 d .
H23A H 0.2476 0.6614 0.3123 0.047 Uiso 1 1 calc R
H23B H 0.1897 0.6445 0.3752 0.047 Uiso 1 1 calc R
H23C H 0.1150 0.6661 0.2922 0.047 Uiso 1 1 calc R
C24 C 0.3163(9) 0.4584(6) 0.0142(5) 0.045(3) Uani 1 1 d .
H24A H 0.2758 0.4101 0.0151 0.067 Uiso 1 1 calc R
H24B H 0.3846 0.4469 0.0019 0.067 Uiso 1 1 calc R
H24C H 0.2691 0.4932 -0.0235 0.067 Uiso 1 1 calc R
C25 C 0.0662(7) 0.5657(5) 0.1642(5) 0.027(2) Uani 1 1 d .
H25 H 0.0047 0.5824 0.1792 0.032 Uiso 1 1 calc R
C26 C 0.1473(9) 0.5422(6) 0.0657(5) 0.032(2) Uani 1 1 d .
H26 H 0.1406 0.5441 0.0141 0.038 Uiso 1 1 calc R
C27 C 0.4208(8) 0.5684(6) 0.0929(5) 0.040(3) Uani 1 1 d .
H27A H 0.3768 0.6089 0.0605 0.060 Uiso 1 1 calc R
H27B H 0.4829 0.5534 0.0750 0.060 Uiso 1 1 calc R
H27C H 0.4501 0.5881 0.1441 0.060 Uiso 1 1 calc R
C28 C 0.2164(7) 0.3387(5) 0.2514(4) 0.022(2) Uani 1 1 d .
H28 H 0.1986 0.3951 0.2518 0.026 Uiso 1 1 calc R
C29 C 0.2834(8) 0.3751(5) 0.4225(5) 0.033(2) Uani 1 1 d .
H29A H 0.3178 0.3506 0.4711 0.050 Uiso 1 1 calc R
H29B H 0.2195 0.4063 0.4245 0.050 Uiso 1 1 calc R
H29C H 0.3380 0.4085 0.4103 0.050 Uiso 1 1 calc R
C30 C 0.3305(8) 0.2126(5) 0.3675(5) 0.037(3) Uani 1 1 d .
H30A H 0.2963 0.1702 0.3335 0.056 Uiso 1 1 calc R
H30B H 0.3445 0.1957 0.4192 0.056 Uiso 1 1 calc R
H30C H 0.4011 0.2272 0.3597 0.056 Uiso 1 1 calc R
C31 C 0.0988(8) 0.2651(6) 0.3598(5) 0.039(3) Uani 1 1 d .
H31A H 0.0689 0.2218 0.3259 0.058 Uiso 1 1 calc R
H31B H 0.0456 0.3081 0.3482 0.058 Uiso 1 1 calc R
H31C H 0.1113 0.2483 0.4115 0.058 Uiso 1 1 calc R
C32 C 0.1101(8) 0.1849(5) 0.1774(5) 0.034(2) Uani 1 1 d .
H32A H 0.0497 0.1633 0.1360 0.051 Uiso 1 1 calc R
H32B H 0.0993 0.1701 0.2249 0.051 Uiso 1 1 calc R
H32C H 0.1817 0.1648 0.1755 0.051 Uiso 1 1 calc R
C33 C -0.0325(7) 0.3326(6) 0.1666(5) 0.039(3) Uani 1 1 d .
H33A H -0.0907 0.3085 0.1255 0.059 Uiso 1 1 calc R
H33B H -0.0332 0.3888 0.1589 0.059 Uiso 1 1 calc R
H33C H -0.0466 0.3216 0.2139 0.059 Uiso 1 1 calc R
C34 C 0.1231(8) 0.3173(6) 0.0758(5) 0.037(3) Uani 1 1 d .
H34A H 0.1859 0.2888 0.0683 0.055 Uiso 1 1 calc R
H34B H 0.1363 0.3731 0.0736 0.055 Uiso 1 1 calc R
H34C H 0.0544 0.3033 0.0365 0.055 Uiso 1 1 calc R
C35 C 0.9081(9) 0.4615(7) 0.4548(5) 0.041(3) Uani 1 1 d .
H35 H 0.8454 0.4346 0.4233 0.049 Uiso 1 1 calc R
C36 C 1.0079(11) 0.4215(7) 0.4893(6) 0.046(3) Uani 1 1 d .
H36 H 1.0124 0.3674 0.4819 0.056 Uiso 1 1 calc R
C37 C 0.9016(9) 0.5391(7) 0.4666(6) 0.044(3) Uani 1 1 d .
H37 H 0.8339 0.5659 0.4440 0.052 Uiso 1 1 calc R

loop_
_atom_site_aniso_label
_atom_site_aniso_U_11
_atom_site_aniso_U_22
_atom_site_aniso_U_33
_atom_site_aniso_U_23
_atom_site_aniso_U_13
_atom_site_aniso_U_12
Ni1 0.0280(7) 0.0189(7) 0.0294(7) -0.0006(5) 0.0127(5) 0.0005(6)
Br1 0.0445(7) 0.0278(7) 0.0554(7) -0.0083(5) 0.0205(5) 0.0044(5)
Si1 0.0347(17) 0.0213(16) 0.0297(14) 0.0038(12) 0.0122(13) -0.0020(12)
Si2 0.0283(15) 0.0247(17) 0.0324(15) -0.0004(12) 0.0120(13) -0.0013(12)
N1 0.024(4) 0.011(4) 0.030(4) -0.003(3) 0.010(4) 0.000(3)
N2 0.034(5) 0.016(5) 0.032(4) -0.007(4) 0.017(4) -0.006(4)
C1 0.038(6) 0.014(5) 0.029(5) -0.010(4) 0.027(5) -0.008(4)
C2 0.041(6) 0.006(5) 0.040(6) -0.006(4) 0.026(5) 0.003(5)
C3 0.035(6) 0.031(6) 0.015(5) -0.002(4) 0.006(4) 0.002(5)
C4 0.033(6) 0.016(6) 0.033(5) 0.002(4) 0.010(5) -0.004(4)
C5 0.021(5) 0.012(5) 0.030(5) -0.011(4) 0.006(4) -0.002(4)
C6 0.045(7) 0.020(6) 0.049(7) 0.001(5) 0.022(6) 0.008(5)
C7 0.037(6) 0.029(6) 0.039(6) -0.002(5) 0.017(5) 0.005(5)
C8 0.028(5) 0.015(5) 0.029(5) 0.000(4) 0.015(4) 0.004(4)
C9 0.040(6) 0.032(7) 0.045(6) -0.004(5) 0.020(5) -0.012(5)
C10 0.030(6) 0.027(6) 0.056(7) 0.001(5) 0.012(5) 0.011(5)
C11 0.046(7) 0.032(7) 0.042(6) 0.000(5) 0.019(5) -0.001(5)
C12 0.039(6) 0.030(7) 0.029(5) 0.004(5) 0.010(5) 0.005(5)
C13 0.070(8) 0.014(6) 0.029(5) 0.002(4) 0.018(5) 0.014(5)
C14 0.041(6) 0.037(7) 0.032(5) 0.000(5) 0.011(5) -0.002(5)
C15 0.034(6) 0.013(5) 0.030(5) 0.001(4) 0.015(5) -0.001(4)
C16 0.032(6) 0.014(6) 0.038(6) -0.004(4) 0.014(5) -0.005(4)
C17 0.044(6) 0.007(5) 0.027(5) -0.002(4) 0.018(5) -0.010(4)
C18 0.046(6) 0.024(6) 0.029(5) -0.004(4) 0.023(5) -0.005(5)
C19 0.032(6) 0.025(6) 0.028(5) 0.005(4) 0.016(5) 0.010(4)
C20 0.024(5) 0.017(6) 0.040(6) 0.007(4) 0.013(5) 0.004(4)
C21 0.028(6) 0.030(6) 0.030(5) 0.000(4) 0.017(5) 0.005(4)
C22 0.040(6) 0.015(6) 0.039(6) 0.004(4) 0.000(5) 0.000(5)
C23 0.034(6) 0.025(6) 0.023(5) -0.010(4) -0.007(5) 0.007(4)
C24 0.064(8) 0.045(7) 0.041(6) -0.012(5) 0.037(6) -0.014(6)
C25 0.025(6) 0.026(6) 0.028(5) -0.003(4) 0.008(5) 0.009(4)
C26 0.046(7) 0.027(6) 0.021(5) 0.003(4) 0.006(5) -0.004(5)
C27 0.042(7) 0.047(7) 0.038(6) -0.008(5) 0.021(5) -0.015(5)
C28 0.027(5) 0.014(5) 0.027(5) 0.002(4) 0.011(4) 0.001(4)
C29 0.037(6) 0.027(6) 0.038(6) -0.007(5) 0.016(5) 0.011(5)
C30 0.056(7) 0.021(6) 0.033(6) 0.003(5) 0.012(5) 0.002(5)
C31 0.041(6) 0.053(7) 0.034(6) -0.006(5) 0.028(5) -0.014(5)
C32 0.045(6) 0.014(6) 0.045(6) -0.001(5) 0.016(5) -0.007(5)
C33 0.023(6) 0.043(7) 0.049(6) -0.003(5) 0.009(5) 0.003(5)
C34 0.039(6) 0.030(6) 0.035(6) 0.004(5) 0.001(5) -0.006(5)
C35 0.036(7) 0.064(9) 0.024(6) 0.002(6) 0.012(5) -0.012(6)
C36 0.073(9) 0.046(8) 0.026(6) -0.001(5) 0.024(6) -0.014(7)
C37 0.043(7) 0.048(8) 0.042(7) 0.011(6) 0.016(6) 0.009(6)

loop_
_atom_type_symbol
_atom_type_description
_atom_type_scat_dispersion_real
_atom_type_scat_dispersion_imag
_atom_type_scat_source
C C 0.0033 0.0016 'International Tables Vol C Tables 4.2.6.8 and 6.1.1.4'
H H 0.0000 0.0000 'International Tables Vol C Tables 4.2.6.8 and 6.1.1.4'
N N 0.0061 0.0033 'International Tables Vol C Tables 4.2.6.8 and 6.1.1.4'
Si Si 0.0817 0.0704 'International Tables Vol C Tables 4.2.6.8 and 6.1.1.4'
Ni Ni 0.3393 1.1124 'International Tables Vol C Tables 4.2.6.8 and 6.1.1.4'
Br Br -0.2901 2.4595 'International Tables Vol C Tables 4.2.6.8 and 6.1.1.4'

loop_
_geom_angle_atom_site_label_1
_geom_angle_atom_site_label_2
_geom_angle_atom_site_label_3
_geom_angle
_geom_angle_site_symmetry_1
_geom_angle_site_symmetry_3
C1 Ni1 C28 93.4(4) . .
C1 Ni1 Br1 141.3(3) . .
C28 Ni1 Br1 125.1(3) . .
C30 Si1 C31 107.5(5) . .
C30 Si1 C29 111.6(4) . .
C31 Si1 C29 103.0(4) . .
C30 Si1 C28 111.0(4) . .
C31 Si1 C28 112.4(4) . .
C29 Si1 C28 111.1(4) . .
C32 Si2 C34 107.8(4) . .
C32 Si2 C28 112.1(4) . .
C34 Si2 C28 114.5(4) . .
C32 Si2 C33 110.6(5) . .
C34 Si2 C33 104.3(4) . .
C28 Si2 C33 107.2(4) . .
C1 N1 C2 111.0(7) . .
C1 N1 C16 126.1(8) . .
C2 N1 C16 121.7(7) . .
C3 N2 C1 108.5(7) . .
C3 N2 C5 125.0(8) . .
C1 N2 C5 123.6(7) . .
N1 C1 N2 104.9(7) . .
N1 C1 Ni1 133.8(7) . .
N2 C1 Ni1 121.0(7) . .
C3 C2 N1 106.1(8) . .
C2 C3 N2 109.4(8) . .
C7 C4 C5 117.2(9) . .
C7 C4 C12 121.9(8) . .
C5 C4 C12 120.9(8) . .
C15 C5 C4 121.6(8) . .
C15 C5 N2 118.6(8) . .
C4 C5 N2 119.6(8) . .
C10 C6 C15 120.7(9) . .
C10 C7 C4 120.7(9) . .
C15 C8 C11 112.8(8) . .
C15 C8 C9 110.5(8) . .
C11 C8 C9 109.9(7) . .
C6 C10 C7 121.4(9) . .
C4 C12 C14 114.8(8) . .
C4 C12 C13 111.2(8) . .
C14 C12 C13 108.6(7) . .
C6 C15 C5 118.1(8) . .
C6 C15 C8 119.3(8) . .
C5 C15 C8 122.6(8) . .
C20 C16 C17 122.6(9) . .
C20 C16 N1 118.1(8) . .
C17 C16 N1 119.2(8) . .
C26 C17 C16 116.7(8) . .
C26 C17 C18 121.0(8) . .
C16 C17 C18 122.1(9) . .
C17 C18 C27 112.2(8) . .
C17 C18 C24 114.1(8) . .
C27 C18 C24 109.5(8) . .
C20 C19 C21 112.9(8) . .
C20 C19 C23 109.4(7) . .
C21 C19 C23 111.0(7) . .
C25 C20 C16 118.0(8) . .
C25 C20 C19 118.2(8) . .
C16 C20 C19 123.6(8) . .
C26 C22 C25 120.8(9) . .
C22 C25 C20 120.3(9) . .
C22 C26 C17 121.5(9) . .
Si2 C28 Si1 117.7(5) . .
Si2 C28 Ni1 104.8(4) . .
Si1 C28 Ni1 108.7(4) . .
C37 C35 C36 119.8(10) . .
C37 C36 C35 119.8(11) 3_766 .
C35 C37 C36 120.4(11) . 3_766

loop_
_geom_bond_atom_site_label_1
_geom_bond_atom_site_label_2
_geom_bond_distance
_geom_bond_site_symmetry_2
Ni1 C1 1.827(8) .
Ni1 C28 1.902(8) .
Ni1 Br1 2.2449(16) .
Si1 C30 1.831(9) .
Si1 C31 1.842(9) .
Si1 C29 1.857(9) .
Si1 C28 1.862(8) .
Si2 C32 1.818(9) .
Si2 C34 1.843(9) .
Si2 C28 1.849(9) .
Si2 C33 1.868(9) .
N1 C1 1.334(10) .
N1 C2 1.385(11) .
N1 C16 1.438(11) .
N2 C3 1.369(11) .
N2 C1 1.375(11) .
N2 C5 1.419(11) .
C2 C3 1.308(12) .
C4 C7 1.375(12) .
C4 C5 1.409(12) .
C4 C12 1.492(12) .
C5 C15 1.379(11) .
C6 C10 1.352(13) .
C6 C15 1.376(12) .
C7 C10 1.361(12) .
C8 C15 1.482(11) .
C8 C11 1.508(12) .
C8 C9 1.526(12) .
C12 C14 1.499(12) .
C12 C13 1.522(12) .
C16 C20 1.380(12) .
C16 C17 1.393(11) .
C17 C26 1.373(12) .
C17 C18 1.475(12) .
C18 C27 1.508(12) .
C18 C24 1.513(12) .
C19 C20 1.504(12) .
C19 C21 1.516(12) .
C19 C23 1.530(12) .
C20 C25 1.370(11) .
C22 C26 1.356(13) .
C22 C25 1.365(12) .
C35 C37 1.337(15) .
C35 C36 1.378(14) .
C36 C37 1.340(14) 3_766
C37 C36 1.340(14) 3_766
